data_4063201
loop_
_publ_author_name
'Tiffany Dube'
'Dominique Freckmann'
'Sabrina Conoci'
'Sandro Gambarotta'
'Glenn P. A. Yap'

_publ_section_title
;
 Monomeric and Octameric Divalent Ytterbium Complexes of Diphenylmethyl
 Dipyrrolyl Dianion
;
_journal_name_full Organometallics
_journal_page_first 209
_journal_page_last 211
_journal_paper_doi 10.1021/om990798z
_journal_volume 19
_journal_year 2000
_chemical_formula_sum 'C58 H64 N4 Na2 O4 Yb'
_chemical_formula_weight 1100.15
_chemical_name_systematic
; 
 ? 
;
_space_group_IT_number 2
_symmetry_cell_setting triclinic
_symmetry_space_group_name_Hall '-P 1'
_symmetry_space_group_name_H-M 'P -1'
_atom_sites_solution_hydrogens geom
_atom_sites_solution_primary direct
_atom_sites_solution_secondary difmap
_audit_creation_method SHELXL-97
_cell_angle_alpha 91.809(5)
_cell_angle_beta 96.237(5)
_cell_angle_gamma 116.248(5)
_cell_formula_units_Z 2
_cell_length_a 10.758(4)
_cell_length_b 10.987(4)
_cell_length_c 24.968(9)
_cell_measurement_reflns_used 'reflections from 60 data frames'
_cell_measurement_temperature 238(2)
_cell_measurement_theta_max 28.29
_cell_measurement_theta_min 1.47
_cell_volume 2621(2)
_computing_cell_refinement 'Bruker SMART'
_computing_data_collection 'Bruker SMART'
_computing_data_reduction 'Bruker SHELXTL'
_computing_molecular_graphics 'Bruker SHELXTL'
_computing_publication_material 'Bruker SHELXTL'
_computing_structure_refinement 'SHELXL-97 (Sheldrick, 1997)'
_computing_structure_solution 'SHELXS-97 (Sheldrick, 1990)'
_diffrn_ambient_temperature 238(2)
_diffrn_measured_fraction_theta_full 0.959
_diffrn_measured_fraction_theta_max 0.959
_diffrn_measurement_device_type 'CCD area detector'
_diffrn_measurement_method 'phi and omega scans'
_diffrn_radiation_monochromator graphite
_diffrn_radiation_source 'fine-focus sealed tube'
_diffrn_radiation_type MoK\a
_diffrn_radiation_wavelength 0.71073
_diffrn_reflns_av_R_equivalents 0.0613
_diffrn_reflns_av_sigmaI/netI 0.2544
_diffrn_reflns_limit_h_max 10
_diffrn_reflns_limit_h_min -10
_diffrn_reflns_limit_k_max 10
_diffrn_reflns_limit_k_min -10
_diffrn_reflns_limit_l_max 24
_diffrn_reflns_limit_l_min 0
_diffrn_reflns_number 12918
_diffrn_reflns_theta_full 20.81
_diffrn_reflns_theta_max 20.81
_diffrn_reflns_theta_min 2.07
_diffrn_standards_decay_% <1
_diffrn_standards_number '50 standard frames at start and end'
_exptl_absorpt_coefficient_mu 1.850
_exptl_absorpt_correction_T_max 0.928077
_exptl_absorpt_correction_T_min 0.601977
_exptl_absorpt_correction_type multi-scan
_exptl_absorpt_process_details 'Blessing,R., Acta Cryst. (1995) A51 33-38.'
_exptl_crystal_colour red
_exptl_crystal_density_diffrn 1.394
_exptl_crystal_density_method 'not measured'
_exptl_crystal_description block
_exptl_crystal_F_000 1128
_exptl_crystal_size_max 0.10
_exptl_crystal_size_mid 0.10
_exptl_crystal_size_min 0.03
_refine_diff_density_max 1.238
_refine_diff_density_min -1.032
_refine_diff_density_rms 0.124
_refine_ls_extinction_method none
_refine_ls_goodness_of_fit_ref 1.055
_refine_ls_hydrogen_treatment mixed
_refine_ls_matrix_type full
_refine_ls_number_parameters 622
_refine_ls_number_reflns 5257
_refine_ls_number_restraints 834
_refine_ls_restrained_S_all 1.004
_refine_ls_R_factor_all 0.0722
_refine_ls_R_factor_gt 0.0518
_refine_ls_shift/su_max 0.006
_refine_ls_shift/su_mean 0.000
_refine_ls_structure_factor_coef Fsqd
_refine_ls_weighting_details 'calc w=1/[\s^2^(Fo^2^)+(0.0300P)^2^+0.0000P] where P=(Fo^2^+2Fc^2^)/3'
_refine_ls_weighting_scheme calc
_refine_ls_wR_factor_gt 0.1021
_refine_ls_wR_factor_ref 0.1076
_reflns_number_gt 3796
_reflns_number_total 5257
_reflns_threshold_expression >2sigma(I)
_cod_depositor_comments
;
The following automatic conversions were performed:
'_symmetry_cell_setting' value 'Triclinic' changed to 'triclinic'
according to '/home/saulius/struct/CIF-dictionaries/cif_core.dic'
dictionary named 'cif_core.dic' version 2.4.1 from 2010-06-29.

Automatic conversion script
Id: cif_fix_enum 1527 2010-12-29 10:47:43Z saulius 
;
_cod_original_sg_symbol_H-M P-1
_cod_database_code 4063201

loop_
_symmetry_equiv_pos_as_xyz
'x, y, z'
'-x, -y, -z'

loop_
_atom_site_label
_atom_site_type_symbol
_atom_site_fract_x
_atom_site_fract_y
_atom_site_fract_z
_atom_site_U_iso_or_equiv
_atom_site_adp_type
_atom_site_occupancy
_atom_site_symmetry_multiplicity
_atom_site_calc_flag
_atom_site_refinement_flags
Yb Yb 0.00848(5) 0.45729(5) 0.25067(2) 0.03358(19) Uani 1 1 d U
Na1 Na 0.1483(4) 0.3738(4) 0.12657(19) 0.0649(12) Uani 1 1 d U
Na2 Na 0.1132(4) 0.7485(4) 0.36490(17) 0.0498(11) Uani 1 1 d U
O1 O 0.3698(8) 0.5447(8) 0.1489(4) 0.092(3) Uani 1 1 d U
O2 O 0.2072(9) 0.3154(10) 0.0482(4) 0.095(3) Uani 1 1 d U
O3 O -0.0634(9) 0.8048(8) 0.3362(4) 0.083(3) Uani 1 1 d U
O4 O 0.1714(9) 0.8727(9) 0.4474(4) 0.085(3) Uani 1 1 d U
N1 N -0.0062(8) 0.2584(8) 0.2020(3) 0.0419(17) Uani 1 1 d U
N2 N 0.0086(8) 0.4942(8) 0.1435(3) 0.0353(16) Uani 1 1 d U
N3 N 0.2284(8) 0.6390(8) 0.2932(3) 0.0388(16) Uani 1 1 d U
N4 N -0.0079(8) 0.5074(8) 0.3553(3) 0.0368(16) Uani 1 1 d U
C1 C 0.0676(10) 0.1849(11) 0.2105(4) 0.046(2) Uani 1 1 d U
H1A H 0.1292 0.1946 0.2445 0.055 Uiso 1 1 calc R
C2 C 0.0334(11) 0.0862(11) 0.1698(5) 0.053(3) Uani 1 1 d U
H2A H 0.0722 0.0200 0.1670 0.064 Uiso 1 1 calc R
C3 C -0.0652(10) 0.1012(10) 0.1304(4) 0.046(2) Uani 1 1 d U
H3A H -0.1228 0.0359 0.0989 0.055 Uiso 1 1 calc R
C4 C -0.0904(10) 0.2017(10) 0.1536(4) 0.034(2) Uani 1 1 d U
C5 C 0.0340(11) 0.6171(11) 0.1664(4) 0.042(2) Uani 1 1 d U
H5A H 0.1193 0.7019 0.1633 0.050 Uiso 1 1 calc R
C6 C -0.0790(10) 0.6146(10) 0.1880(4) 0.041(2) Uani 1 1 d U
H6A H -0.0909 0.6945 0.2009 0.049 Uiso 1 1 calc R
C7 C -0.1827(11) 0.4814(10) 0.1772(4) 0.038(2) Uani 1 1 d U
H7A H -0.2829 0.4498 0.1806 0.045 Uiso 1 1 calc R
C8 C -0.1279(10) 0.4100(10) 0.1493(4) 0.0343(18) Uani 1 1 d U
C9 C -0.1896(10) 0.2608(10) 0.1300(4) 0.036(2) Uani 1 1 d U
C10 C -0.1515(10) 0.3294(11) 0.0334(4) 0.052(3) Uani 1 1 d U
H10A H -0.0919 0.4194 0.0477 0.062 Uiso 1 1 calc R
C11 C -0.1737(11) 0.2980(12) -0.0217(5) 0.061(3) Uani 1 1 d U
H11A H -0.1321 0.3683 -0.0440 0.074 Uiso 1 1 calc R
C12 C -0.2545(11) 0.1678(12) -0.0451(5) 0.060(3) Uani 1 1 d U
H12A H -0.2643 0.1474 -0.0827 0.072 Uiso 1 1 calc R
C13 C -0.3211(11) 0.0673(12) -0.0117(4) 0.053(3) Uani 1 1 d U
H13A H -0.3797 -0.0225 -0.0264 0.064 Uiso 1 1 calc R
C14 C -0.3007(10) 0.1001(10) 0.0440(4) 0.042(3) Uani 1 1 d U
H14A H -0.3470 0.0304 0.0660 0.051 Uiso 1 1 calc R
C15 C -0.2153(9) 0.2309(10) 0.0688(4) 0.032(2) Uani 1 1 d U
C16 C -0.4465(10) 0.2109(10) 0.1262(4) 0.043(3) Uani 1 1 d U
H16A H -0.4352 0.2637 0.0966 0.052 Uiso 1 1 calc R
C17 C -0.5741(11) 0.1532(11) 0.1461(5) 0.050(3) Uani 1 1 d U
H17A H -0.6490 0.1682 0.1304 0.060 Uiso 1 1 calc R
C18 C -0.5906(11) 0.0743(11) 0.1888(5) 0.058(3) Uani 1 1 d U
H18A H -0.6769 0.0358 0.2022 0.069 Uiso 1 1 calc R
C19 C -0.4838(11) 0.0514(11) 0.2118(4) 0.052(3) Uani 1 1 d U
H19A H -0.4963 -0.0032 0.2409 0.063 Uiso 1 1 calc R
C20 C -0.3545(10) 0.1094(10) 0.1921(4) 0.040(3) Uani 1 1 d U
H20A H -0.2814 0.0919 0.2079 0.048 Uiso 1 1 calc R
C21 C -0.3328(10) 0.1894(10) 0.1509(4) 0.036(2) Uani 1 1 d U
C22 C 0.2935(10) 0.7730(10) 0.2841(4) 0.046(2) Uani 1 1 d U
H22A H 0.2836 0.8073 0.2485 0.056 Uiso 1 1 calc R
C23 C 0.3806(10) 0.8535(11) 0.3281(4) 0.044(2) Uani 1 1 d U
H23A H 0.4484 0.9508 0.3290 0.053 Uiso 1 1 calc R
C24 C 0.3749(10) 0.7665(10) 0.3685(4) 0.040(2) Uani 1 1 d U
H24A H 0.4439 0.7885 0.4013 0.048 Uiso 1 1 calc R
C25 C 0.2814(9) 0.6376(10) 0.3461(4) 0.0318(19) Uani 1 1 d U
C26 C -0.1438(10) 0.4161(10) 0.3352(4) 0.040(2) Uani 1 1 d U
H26A H -0.2246 0.4366 0.3355 0.048 Uiso 1 1 calc R
C27 C -0.1563(10) 0.2877(10) 0.3228(4) 0.039(2) Uani 1 1 d U
H27A H -0.2446 0.2030 0.3132 0.047 Uiso 1 1 calc R
C28 C -0.0228(10) 0.2969(10) 0.3363(4) 0.038(2) Uani 1 1 d U
H28A H 0.0001 0.2191 0.3384 0.046 Uiso 1 1 calc R
C29 C 0.0655(10) 0.4287(10) 0.3546(4) 0.0326(19) Uani 1 1 d U
C30 C 0.2240(9) 0.5024(9) 0.3722(4) 0.031(2) Uani 1 1 d U
C31 C 0.3755(11) 0.4403(11) 0.3150(4) 0.047(3) Uani 1 1 d U
H31A H 0.3974 0.5214 0.2982 0.056 Uiso 1 1 calc R
C32 C 0.4343(11) 0.3545(12) 0.2994(5) 0.056(3) Uani 1 1 d U
H32A H 0.4942 0.3775 0.2727 0.067 Uiso 1 1 calc R
C33 C 0.4018(14) 0.2386(14) 0.3238(5) 0.067(4) Uani 1 1 d U
H33A H 0.4394 0.1801 0.3136 0.081 Uiso 1 1 calc R
C34 C 0.3182(12) 0.2045(11) 0.3621(5) 0.051(3) Uani 1 1 d U
H34A H 0.2977 0.1231 0.3785 0.062 Uiso 1 1 calc R
C35 C 0.2604(10) 0.2904(10) 0.3781(4) 0.045(3) Uani 1 1 d U
H35A H 0.2026 0.2669 0.4055 0.054 Uiso 1 1 calc R
C36 C 0.2887(10) 0.4099(10) 0.3535(4) 0.035(2) Uani 1 1 d U
C37 C 0.1679(11) 0.5049(12) 0.4683(4) 0.054(3) Uani 1 1 d U
H37A H 0.0727 0.4693 0.4544 0.064 Uiso 1 1 calc R
C38 C 0.2082(12) 0.5302(12) 0.5241(5) 0.065(3) Uani 1 1 d U
H38A H 0.1394 0.5047 0.5474 0.078 Uiso 1 1 calc R
C39 C 0.3474(13) 0.5923(12) 0.5456(5) 0.063(3) Uani 1 1 d U
H39A H 0.3754 0.6163 0.5829 0.075 Uiso 1 1 calc R
C40 C 0.4440(12) 0.6178(11) 0.5104(5) 0.049(3) Uani 1 1 d U
H40A H 0.5397 0.6568 0.5241 0.059 Uiso 1 1 calc R
C41 C 0.4038(10) 0.5874(10) 0.4558(4) 0.040(3) Uani 1 1 d U
H41A H 0.4725 0.6055 0.4328 0.048 Uiso 1 1 calc R
C42 C 0.2650(10) 0.5310(9) 0.4335(4) 0.032(2) Uani 1 1 d U
C43 C 0.4057(15) 0.6846(15) 0.1496(8) 0.143(6) Uani 1 1 d U
H43A H 0.3810 0.7151 0.1824 0.171 Uiso 1 1 calc R
H43B H 0.3552 0.7019 0.1181 0.171 Uiso 1 1 calc R
C44 C 0.5459(17) 0.7522(16) 0.1487(10) 0.178(7) Uani 1 1 d U
H44A H 0.5870 0.8402 0.1704 0.213 Uiso 1 1 calc R
H44B H 0.5674 0.7671 0.1116 0.213 Uiso 1 1 calc R
C45 C 0.5959(17) 0.6604(19) 0.1722(10) 0.197(8) Uani 1 1 d U
H45A H 0.6750 0.6640 0.1550 0.237 Uiso 1 1 calc R
H45B H 0.6269 0.6862 0.2110 0.237 Uiso 1 1 calc R
C46 C 0.4849(15) 0.5299(16) 0.1635(8) 0.140(6) Uani 1 1 d U
H46A H 0.4994 0.4763 0.1349 0.168 Uiso 1 1 calc R
H46B H 0.4768 0.4830 0.1967 0.168 Uiso 1 1 calc R
C47 C 0.3001(19) 0.4019(18) 0.0184(7) 0.158(8) Uani 1 1 d U
H47A H 0.3911 0.4020 0.0274 0.190 Uiso 1 1 calc R
H47B H 0.3121 0.4946 0.0266 0.190 Uiso 1 1 calc R
C48 C 0.251(2) 0.360(2) -0.0376(8) 0.195(9) Uani 1 1 d U
H48A H 0.2104 0.4181 -0.0531 0.235 Uiso 1 1 calc R
H48B H 0.3281 0.3692 -0.0570 0.235 Uiso 1 1 calc R
C49 C 0.149(2) 0.2245(19) -0.0428(7) 0.150(7) Uani 1 1 d U
H49A H 0.1816 0.1649 -0.0599 0.180 Uiso 1 1 calc R
H49B H 0.0620 0.2139 -0.0642 0.180 Uiso 1 1 calc R
C50 C 0.1271(17) 0.1941(16) 0.0125(7) 0.132(6) Uani 1 1 d U
H50A H 0.0276 0.1593 0.0160 0.158 Uiso 1 1 calc R
H50B H 0.1561 0.1239 0.0221 0.158 Uiso 1 1 calc R
C51 C -0.2048(15) 0.7292(17) 0.3422(8) 0.137(6) Uani 1 1 d U
H51A H -0.2471 0.6468 0.3170 0.165 Uiso 1 1 calc R
H51B H -0.2126 0.7015 0.3791 0.165 Uiso 1 1 calc R
C52 C -0.2749(18) 0.808(2) 0.3319(9) 0.173(7) Uani 1 1 d U
H52A H -0.2885 0.8449 0.3658 0.208 Uiso 1 1 calc R
H52B H -0.3666 0.7536 0.3105 0.208 Uiso 1 1 calc R
C53 C -0.1878(17) 0.9156(15) 0.3025(9) 0.163(8) Uani 1 1 d U
H53A H -0.1822 1.0028 0.3161 0.196 Uiso 1 1 calc R
H53B H -0.2252 0.8981 0.2639 0.196 Uiso 1 1 calc R
C54 C -0.0497(15) 0.9188(14) 0.3106(7) 0.122(5) Uani 1 1 d U
H54A H -0.0160 0.9178 0.2758 0.146 Uiso 1 1 calc R
H54B H 0.0174 1.0016 0.3330 0.146 Uiso 1 1 calc R
C55 C 0.0798(18) 0.869(2) 0.4764(7) 0.171(8) Uani 1 1 d U
H55A H -0.0018 0.7799 0.4696 0.206 Uiso 1 1 calc R
H55B H 0.0493 0.9382 0.4658 0.206 Uiso 1 1 calc R
C56 C 0.1339(19) 0.896(2) 0.5359(7) 0.198(9) Uani 1 1 d U
H56A H 0.1109 0.9631 0.5531 0.238 Uiso 1 1 calc R
H56B H 0.0936 0.8114 0.5539 0.238 Uiso 1 1 calc R
C57 C 0.2772(19) 0.945(2) 0.5384(7) 0.169(8) Uani 1 1 d U
H57A H 0.3120 0.8966 0.5637 0.203 Uiso 1 1 calc R
H57B H 0.3257 1.0424 0.5498 0.203 Uiso 1 1 calc R
C58 C 0.2966(16) 0.9182(19) 0.4845(6) 0.141(6) Uani 1 1 d U
H58A H 0.3304 0.8488 0.4838 0.169 Uiso 1 1 calc R
H58B H 0.3684 1.0016 0.4728 0.169 Uiso 1 1 calc R

loop_
_atom_site_aniso_label
_atom_site_aniso_U_11
_atom_site_aniso_U_22
_atom_site_aniso_U_33
_atom_site_aniso_U_23
_atom_site_aniso_U_13
_atom_site_aniso_U_12
Yb 0.0358(3) 0.0310(3) 0.0281(3) 0.0028(2) 0.0003(2) 0.0107(2)
Na1 0.052(3) 0.057(3) 0.086(3) 0.002(2) 0.036(2) 0.019(2)
Na2 0.049(2) 0.038(2) 0.063(3) -0.005(2) -0.002(2) 0.023(2)
O1 0.044(4) 0.058(5) 0.170(9) 0.008(5) 0.018(5) 0.020(3)
O2 0.092(7) 0.091(7) 0.092(6) -0.006(5) 0.049(5) 0.026(5)
O3 0.068(5) 0.068(6) 0.125(7) 0.029(5) 0.003(5) 0.043(5)
O4 0.078(6) 0.107(7) 0.069(5) -0.030(5) -0.001(4) 0.047(6)
N1 0.054(5) 0.030(4) 0.044(4) 0.002(3) 0.008(3) 0.021(4)
N2 0.034(4) 0.026(4) 0.033(3) 0.001(3) -0.001(4) 0.003(3)
N3 0.040(4) 0.032(4) 0.033(4) 0.008(3) 0.001(3) 0.006(3)
N4 0.033(4) 0.041(4) 0.035(3) 0.007(3) 0.002(3) 0.015(3)
C1 0.040(6) 0.053(6) 0.050(6) -0.011(4) -0.007(4) 0.029(5)
C2 0.060(7) 0.049(5) 0.059(7) -0.014(4) -0.013(5) 0.037(5)
C3 0.042(6) 0.038(5) 0.053(6) -0.013(4) -0.015(5) 0.019(4)
C4 0.038(5) 0.029(5) 0.036(6) 0.005(4) 0.004(4) 0.016(4)
C5 0.050(6) 0.027(5) 0.042(5) 0.009(4) 0.004(5) 0.013(4)
C6 0.035(6) 0.038(5) 0.051(5) 0.008(4) -0.001(4) 0.019(4)
C7 0.041(5) 0.040(5) 0.037(5) 0.007(4) 0.002(4) 0.023(4)
C8 0.030(4) 0.032(4) 0.036(4) 0.005(4) 0.002(4) 0.010(3)
C9 0.033(4) 0.025(5) 0.038(5) 0.001(4) 0.003(4) 0.004(4)
C10 0.050(7) 0.042(7) 0.037(6) -0.005(5) -0.005(6) -0.001(5)
C11 0.064(8) 0.062(7) 0.033(6) 0.003(6) 0.000(6) 0.007(6)
C12 0.056(8) 0.065(8) 0.043(7) -0.012(5) -0.004(6) 0.016(6)
C13 0.045(7) 0.058(7) 0.035(6) -0.018(5) -0.014(6) 0.010(6)
C14 0.039(7) 0.036(6) 0.043(6) -0.005(5) -0.004(5) 0.010(5)
C15 0.027(6) 0.022(6) 0.042(5) -0.004(4) 0.002(4) 0.007(5)
C16 0.047(6) 0.039(7) 0.046(7) 0.009(5) 0.009(5) 0.019(6)
C17 0.030(5) 0.052(8) 0.062(8) -0.004(6) 0.003(6) 0.014(6)
C18 0.041(6) 0.056(8) 0.061(9) -0.005(6) 0.017(6) 0.006(6)
C19 0.053(7) 0.048(8) 0.042(8) 0.008(6) 0.019(6) 0.007(6)
C20 0.039(6) 0.029(7) 0.039(7) 0.002(5) 0.001(5) 0.006(5)
C21 0.032(5) 0.038(6) 0.029(6) -0.001(5) 0.002(4) 0.009(5)
C22 0.046(6) 0.037(5) 0.042(5) 0.015(4) -0.006(4) 0.007(4)
C23 0.050(5) 0.029(5) 0.040(6) 0.012(4) 0.000(4) 0.006(4)
C24 0.038(4) 0.026(5) 0.044(6) 0.006(4) -0.008(4) 0.008(4)
C25 0.024(5) 0.029(4) 0.035(5) 0.005(4) 0.002(4) 0.005(3)
C26 0.037(4) 0.045(5) 0.031(5) -0.010(5) -0.001(4) 0.015(4)
C27 0.029(4) 0.039(4) 0.038(5) 0.008(4) 0.000(4) 0.006(4)
C28 0.031(5) 0.029(4) 0.044(5) 0.012(4) -0.008(5) 0.007(4)
C29 0.029(4) 0.028(4) 0.035(4) 0.004(4) -0.002(4) 0.009(3)
C30 0.025(5) 0.031(5) 0.032(5) 0.005(4) -0.004(4) 0.010(4)
C31 0.054(8) 0.050(7) 0.040(7) -0.002(6) 0.002(5) 0.028(6)
C32 0.047(7) 0.069(8) 0.058(9) -0.013(6) 0.007(6) 0.032(7)
C33 0.087(10) 0.063(8) 0.064(10) -0.022(7) -0.009(6) 0.050(8)
C34 0.066(9) 0.022(6) 0.056(8) -0.021(6) -0.022(6) 0.019(6)
C35 0.050(7) 0.033(6) 0.049(8) -0.004(5) -0.004(5) 0.017(5)
C36 0.040(6) 0.035(6) 0.027(6) -0.003(5) -0.005(5) 0.017(5)
C37 0.036(6) 0.083(9) 0.037(6) 0.008(7) -0.008(5) 0.025(6)
C38 0.068(7) 0.096(10) 0.035(6) -0.004(7) 0.005(6) 0.043(7)
C39 0.074(8) 0.086(9) 0.036(7) -0.003(7) -0.012(5) 0.048(8)
C40 0.055(7) 0.050(8) 0.047(7) -0.013(6) -0.018(5) 0.034(6)
C41 0.041(5) 0.038(7) 0.040(6) 0.004(6) -0.006(5) 0.019(5)
C42 0.038(6) 0.029(6) 0.030(5) -0.003(4) -0.001(4) 0.017(5)
C43 0.083(8) 0.058(7) 0.267(18) -0.001(12) -0.015(12) 0.024(6)
C44 0.104(11) 0.054(8) 0.37(2) -0.003(13) 0.080(15) 0.019(7)
C45 0.086(8) 0.108(12) 0.36(2) -0.100(15) -0.078(14) 0.040(8)
C46 0.090(8) 0.092(9) 0.233(17) 0.026(12) -0.031(12) 0.047(7)
C47 0.179(16) 0.122(12) 0.095(11) -0.020(10) 0.075(10) -0.013(10)
C48 0.27(2) 0.145(16) 0.090(9) 0.009(11) 0.040(13) 0.023(14)
C49 0.190(17) 0.129(14) 0.106(9) -0.033(11) 0.028(12) 0.051(11)
C50 0.150(13) 0.090(10) 0.127(12) -0.025(8) 0.060(11) 0.022(8)
C51 0.072(7) 0.129(12) 0.224(17) 0.077(11) 0.022(11) 0.053(8)
C52 0.101(10) 0.142(15) 0.30(2) -0.011(14) 0.010(12) 0.085(11)
C53 0.127(12) 0.060(11) 0.28(2) -0.002(10) -0.101(13) 0.049(9)
C54 0.120(9) 0.068(10) 0.177(15) 0.038(9) -0.021(10) 0.048(8)
C55 0.114(10) 0.29(2) 0.087(10) -0.059(13) 0.010(8) 0.079(14)
C56 0.137(12) 0.29(2) 0.082(9) -0.054(14) 0.025(10) 0.016(16)
C57 0.139(12) 0.243(19) 0.076(9) -0.049(13) -0.007(10) 0.050(15)
C58 0.098(9) 0.203(16) 0.078(10) -0.044(11) -0.011(7) 0.038(11)

loop_
_atom_type_symbol
_atom_type_description
_atom_type_scat_dispersion_real
_atom_type_scat_dispersion_imag
_atom_type_scat_source
C C 0.0033 0.0016 'International Tables Vol C Tables 4.2.6.8 and 6.1.1.4'
H H 0.0000 0.0000 'International Tables Vol C Tables 4.2.6.8 and 6.1.1.4'
N N 0.0061 0.0033 'International Tables Vol C Tables 4.2.6.8 and 6.1.1.4'
O O 0.0106 0.0060 'International Tables Vol C Tables 4.2.6.8 and 6.1.1.4'
Na Na 0.0362 0.0249 'International Tables Vol C Tables 4.2.6.8 and 6.1.1.4'
Yb Yb -0.3850 5.5486 'International Tables Vol C Tables 4.2.6.8 and 6.1.1.4'

loop_
_geom_angle_atom_site_label_1
_geom_angle_atom_site_label_2
_geom_angle_atom_site_label_3
_geom_angle
N1 Yb N3 122.5(3)
N1 Yb N4 131.2(3)
N3 Yb N4 70.2(3)
N1 Yb C29 105.4(3)
N3 Yb C29 67.4(3)
N4 Yb C29 30.4(2)
N1 Yb C8 66.7(3)
N3 Yb C8 132.0(3)
N4 Yb C8 143.9(3)
C29 Yb C8 160.6(3)
N1 Yb N2 70.5(3)
N3 Yb N2 104.2(3)
N4 Yb N2 157.7(2)
C29 Yb N2 167.4(2)
C8 Yb N2 29.4(2)
N1 Yb C7 93.7(3)
N3 Yb C7 126.8(3)
N4 Yb C7 116.0(3)
C29 Yb C7 143.4(3)
C8 Yb C7 29.6(3)
N2 Yb C7 49.1(3)
N1 Yb C5 98.9(3)
N3 Yb C5 86.4(3)
N4 Yb C5 129.9(3)
C29 Yb C5 151.0(3)
C8 Yb C5 46.8(3)
N2 Yb C5 28.6(2)
C7 Yb C5 47.4(3)
N1 Yb C26 117.0(3)
N3 Yb C26 99.4(3)
N4 Yb C26 29.4(2)
C29 Yb C26 47.9(3)
C8 Yb C26 118.2(3)
N2 Yb C26 144.8(3)
C7 Yb C26 95.7(3)
C5 Yb C26 131.2(3)
N1 Yb C28 82.0(3)
N3 Yb C28 94.2(3)
N4 Yb C28 49.2(3)
C29 Yb C28 29.0(3)
C8 Yb C28 132.9(3)
N2 Yb C28 152.1(3)
C7 Yb C28 131.5(3)
C5 Yb C28 178.6(3)
C26 Yb C28 47.5(3)
N1 Yb C6 114.1(3)
N3 Yb C6 97.5(3)
N4 Yb C6 109.6(3)
C29 Yb C6 139.3(3)
C8 Yb C6 48.2(3)
N2 Yb C6 48.7(3)
C7 Yb C6 29.3(3)
C5 Yb C6 28.9(3)
C26 Yb C6 102.9(3)
C28 Yb C6 149.7(3)
N1 Yb C27 88.6(3)
N3 Yb C27 114.3(3)
N4 Yb C27 49.1(3)
C29 Yb C27 48.0(3)
C8 Yb C27 112.8(3)
N2 Yb C27 141.4(3)
C7 Yb C27 103.0(3)
C5 Yb C27 149.7(3)
C26 Yb C27 28.8(3)
C28 Yb C27 29.0(2)
C6 Yb C27 122.0(3)
O2 Na1 O1 90.4(4)
O2 Na1 N2 131.1(4)
O1 Na1 N2 101.0(3)
O2 Na1 C4 116.3(4)
O1 Na1 C4 150.9(4)
N2 Na1 C4 70.7(3)
O2 Na1 N1 139.8(4)
O1 Na1 N1 120.6(4)
N2 Na1 N1 71.3(3)
C4 Na1 N1 30.4(3)
O2 Na1 C3 91.8(3)
O1 Na1 C3 152.8(4)
N2 Na1 C3 97.8(3)
C4 Na1 C3 28.5(3)
N1 Na1 C3 48.7(3)
O2 Na1 C1 120.7(4)
O1 Na1 C1 111.7(4)
N2 Na1 C1 98.8(3)
C4 Na1 C1 45.8(3)
N1 Na1 C1 27.9(2)
C3 Na1 C1 45.4(3)
O2 Na1 C2 96.8(4)
O1 Na1 C2 125.5(3)
N2 Na1 C2 113.1(3)
C4 Na1 C2 44.7(3)
N1 Na1 C2 45.3(3)
C3 Na1 C2 27.3(2)
C1 Na1 C2 25.7(2)
O2 Na1 Yb 173.8(3)
O1 Na1 Yb 95.0(3)
N2 Na1 Yb 44.78(19)
C4 Na1 Yb 59.1(2)
N1 Na1 Yb 38.02(18)
C3 Na1 Yb 84.7(2)
C1 Na1 Yb 59.8(2)
C2 Na1 Yb 82.5(2)
O3 Na2 O4 94.2(3)
O3 Na2 N4 101.3(3)
O4 Na2 N4 122.4(4)
O3 Na2 C25 151.1(4)
O4 Na2 C25 114.4(3)
N4 Na2 C25 68.3(3)
O3 Na2 C24 154.6(4)
O4 Na2 C24 91.8(3)
N4 Na2 C24 96.3(3)
C25 Na2 C24 29.6(3)
O3 Na2 N3 122.2(3)
O4 Na2 N3 140.5(3)
N4 Na2 N3 69.0(3)
C25 Na2 N3 29.2(2)
C24 Na2 N3 48.8(3)
O3 Na2 C23 125.7(4)
O4 Na2 C23 100.4(3)
N4 Na2 C23 113.3(3)
C25 Na2 C23 47.2(3)
C24 Na2 C23 28.9(3)
N3 Na2 C23 47.2(3)
O3 Na2 C22 113.0(3)
O4 Na2 C22 127.6(4)
N4 Na2 C22 96.1(3)
C25 Na2 C22 45.5(3)
C24 Na2 C22 46.2(3)
N3 Na2 C22 27.7(2)
C23 Na2 C22 27.4(3)
O3 Na2 Yb 95.5(3)
O4 Na2 Yb 163.9(3)
N4 Na2 Yb 42.8(2)
C25 Na2 Yb 58.0(2)
C24 Na2 Yb 85.0(2)
N3 Na2 Yb 38.13(16)
C23 Na2 Yb 84.2(2)
C22 Na2 Yb 59.2(2)
C46 O1 C43 109.1(10)
C46 O1 Na1 126.4(8)
C43 O1 Na1 124.5(8)
C47 O2 C50 104.7(11)
C47 O2 Na1 125.9(10)
C50 O2 Na1 126.9(8)
C54 O3 C51 107.9(10)
C54 O3 Na2 126.5(9)
C51 O3 Na2 125.6(8)
C55 O4 C58 104.5(12)
C55 O4 Na2 122.5(10)
C58 O4 Na2 128.6(9)
C1 N1 C4 104.8(8)
C1 N1 Yb 131.7(7)
C4 N1 Yb 123.2(6)
C1 N1 Na1 88.2(6)
C4 N1 Na1 74.0(6)
Yb N1 Na1 99.7(3)
C5 N2 C8 105.0(9)
C5 N2 Na1 136.3(7)
C8 N2 Na1 114.2(7)
C5 N2 Yb 76.7(6)
C8 N2 Yb 74.3(5)
Na1 N2 Yb 95.6(3)
C22 N3 C25 103.5(8)
C22 N3 Yb 130.4(6)
C25 N3 Yb 121.4(6)
C22 N3 Na2 79.6(6)
C25 N3 Na2 69.7(5)
Yb N3 Na2 96.2(3)
C26 N4 C29 103.8(9)
C26 N4 Na2 133.0(7)
C29 N4 Na2 120.8(6)
C26 N4 Yb 77.2(5)
C29 N4 Yb 73.6(5)
Na2 N4 Yb 100.5(3)
C2 C1 N1 112.0(9)
C2 C1 Na1 85.3(7)
N1 C1 Na1 63.9(6)
C1 C2 C3 106.3(9)
C1 C2 Na1 69.0(7)
C3 C2 Na1 66.6(6)
C4 C3 C2 104.8(9)
C4 C3 Na1 65.0(6)
C2 C3 Na1 86.0(6)
C3 C4 N1 111.8(9)
C3 C4 C9 128.3(10)
N1 C4 C9 119.7(9)
C3 C4 Na1 86.5(6)
N1 C4 Na1 75.5(6)
C9 C4 Na1 101.8(6)
N2 C5 C6 112.4(10)
N2 C5 Yb 74.8(6)
C6 C5 Yb 76.3(6)
C5 C6 C7 105.4(10)
C5 C6 Yb 74.9(6)
C7 C6 Yb 73.4(6)
C8 C7 C6 107.2(10)
C8 C7 Yb 74.5(6)
C6 C7 Yb 77.2(6)
N2 C8 C7 109.9(10)
N2 C8 C9 119.2(9)
C7 C8 C9 130.7(10)
N2 C8 Yb 76.3(5)
C7 C8 Yb 75.9(6)
C9 C8 Yb 110.6(6)
C8 C9 C15 114.5(8)
C8 C9 C4 109.3(8)
C15 C9 C4 108.1(8)
C8 C9 C21 107.0(8)
C15 C9 C21 107.5(7)
C4 C9 C21 110.4(8)
C11 C10 C15 121.8(10)
C12 C11 C10 122.3(12)
C13 C12 C11 117.8(12)
C12 C13 C14 119.7(11)
C15 C14 C13 123.4(11)
C14 C15 C10 115.0(10)
C14 C15 C9 121.7(9)
C10 C15 C9 123.3(9)
C17 C16 C21 119.7(10)
C18 C17 C16 119.9(10)
C19 C18 C17 120.7(11)
C18 C19 C20 119.8(11)
C21 C20 C19 121.5(10)
C20 C21 C16 118.3(10)
C20 C21 C9 122.9(9)
C16 C21 C9 118.8(9)
N3 C22 C23 112.8(9)
N3 C22 Na2 72.7(6)
C23 C22 Na2 75.1(6)
C22 C23 C24 106.3(10)
C22 C23 Na2 77.5(6)
C24 C23 Na2 70.3(6)
C25 C24 C23 105.8(9)
C25 C24 Na2 72.6(6)
C23 C24 Na2 80.8(6)
C24 C25 N3 111.5(9)
C24 C25 C30 129.8(9)
N3 C25 C30 118.5(8)
C24 C25 Na2 77.8(6)
N3 C25 Na2 81.1(5)
C30 C25 Na2 105.5(6)
C27 C26 N4 111.8(9)
C27 C26 Yb 78.1(6)
N4 C26 Yb 73.4(5)
C26 C27 C28 106.0(9)
C26 C27 Yb 73.1(6)
C28 C27 Yb 74.2(6)
C29 C28 C27 107.7(9)
C29 C28 Yb 71.2(6)
C27 C28 Yb 76.8(6)
C28 C29 N4 110.7(8)
C28 C29 C30 132.0(9)
N4 C29 C30 117.2(9)
C28 C29 Yb 79.8(6)
N4 C29 Yb 76.0(5)
C30 C29 Yb 109.7(6)
C29 C30 C36 108.5(8)
C29 C30 C42 113.5(8)
C36 C30 C42 106.3(7)
C29 C30 C25 107.8(7)
C36 C30 C25 111.6(8)
C42 C30 C25 109.2(8)
C36 C31 C32 122.3(11)
C33 C32 C31 118.1(12)
C32 C33 C34 122.0(13)
C33 C34 C35 120.1(12)
C36 C35 C34 120.2(11)
C31 C36 C35 117.3(10)
C31 C36 C30 123.7(10)
C35 C36 C30 118.9(10)
C42 C37 C38 121.0(10)
C39 C38 C37 120.8(12)
C38 C39 C40 117.6(12)
C41 C40 C39 121.3(11)
C40 C41 C42 121.7(11)
C37 C42 C41 117.4(10)
C37 C42 C30 122.3(9)
C41 C42 C30 120.3(9)
O1 C43 C44 107.3(13)
C43 C44 C45 102.8(17)
C46 C45 C44 107.1(14)
O1 C46 C45 106.7(13)
O2 C47 C48 109.4(15)
C49 C48 C47 108.5(18)
C48 C49 C50 103.8(16)
O2 C50 C49 109.5(14)
C52 C51 O3 109.6(15)
C51 C52 C53 105.7(15)
C52 C53 C54 106.2(13)
O3 C54 C53 107.3(13)
O4 C55 C56 112.6(15)
C57 C56 C55 104.8(16)
C56 C57 C58 104.0(16)
C57 C58 O4 112.5(14)

loop_
_geom_bond_atom_site_label_1
_geom_bond_atom_site_label_2
_geom_bond_distance
Yb N1 2.401(8)
Yb N3 2.420(8)
Yb N4 2.693(8)
Yb C29 2.662(10)
Yb C8 2.695(9)
Yb N2 2.719(8)
Yb C7 2.713(9)
Yb C5 2.743(10)
Yb C26 2.739(10)
Yb C28 2.768(10)
Yb C6 2.760(9)
Yb C27 2.801(10)
Na1 O2 2.278(9)
Na1 O1 2.281(9)
Na1 N2 2.460(9)
Na1 C4 2.605(11)
Na1 N1 2.624(9)
Na1 C3 2.869(11)
Na1 C1 2.920(12)
Na1 C2 3.118(12)
Na2 O3 2.298(8)
Na2 O4 2.299(9)
Na2 N4 2.369(9)
Na2 C25 2.659(10)
Na2 C24 2.724(10)
Na2 N3 2.801(9)
Na2 C23 2.856(11)
Na2 C22 2.885(11)
O1 C46 1.333(13)
O1 C43 1.409(15)
O2 C47 1.350(16)
O2 C50 1.434(15)
O3 C54 1.379(14)
O3 C51 1.402(15)
O4 C55 1.274(15)
O4 C58 1.423(15)
N1 C1 1.367(11)
N1 C4 1.373(11)
N2 C5 1.348(11)
N2 C8 1.374(11)
N3 C22 1.362(11)
N3 C25 1.384(11)
N4 C26 1.381(11)
N4 C29 1.405(11)
C1 C2 1.357(13)
C2 C3 1.435(13)
C3 C4 1.374(12)
C4 C9 1.551(13)
C5 C6 1.372(12)
C6 C7 1.387(13)
C7 C8 1.383(12)
C8 C9 1.510(13)
C9 C15 1.522(13)
C9 C21 1.546(13)
C10 C11 1.376(13)
C10 C15 1.399(13)
C11 C12 1.372(14)
C12 C13 1.385(15)
C13 C14 1.394(13)
C14 C15 1.395(12)
C16 C17 1.390(13)
C16 C21 1.426(12)
C17 C18 1.371(14)
C18 C19 1.355(14)
C19 C20 1.403(13)
C20 C21 1.345(13)
C22 C23 1.360(13)
C23 C24 1.399(13)
C24 C25 1.377(12)
C25 C30 1.532(13)
C26 C27 1.378(12)
C27 C28 1.397(12)
C28 C29 1.362(12)
C29 C30 1.533(12)
C30 C36 1.550(13)
C30 C42 1.530(12)
C31 C36 1.359(13)
C31 C32 1.413(13)
C32 C33 1.349(16)
C33 C34 1.332(15)
C34 C35 1.409(13)
C35 C36 1.390(13)
C37 C42 1.369(13)
C37 C38 1.395(14)
C38 C39 1.377(14)
C39 C40 1.374(14)
C40 C41 1.369(13)
C41 C42 1.379(12)
C43 C44 1.359(18)
C44 C45 1.45(2)
C45 C46 1.393(19)
C47 C48 1.43(2)
C48 C49 1.40(2)
C49 C50 1.45(2)
C51 C52 1.391(18)
C52 C53 1.43(2)
C53 C54 1.462(18)
C55 C56 1.50(2)
C56 C57 1.38(2)
C57 C58 1.425(19)
